data_1558008
loop_
_publ_author_name
'Ma, Lie-Feng'
'Chen, Meng-Jia'
'Liang, Dong-E'
'Shi, Lin-Mei'
'Ying, You-Min'
'Shan, Wei-Guang'
'Li, Guo-Qiang'
'Zhan, Zha-Jun'

_publ_section_title
;
 <i>Streptomyces albogriseolus</i> SY67903 Produces Eunicellin
 Diterpenoids Structurally Similar to Terpenes of the Gorgonian
 <i>Muricella sibogae</i>, the Bacterial Source.
;
_journal_issue 5
_journal_name_full 'Journal of natural products'
_journal_page_first 1641
_journal_page_last 1645
_journal_paper_doi 10.1021/acs.jnatprod.0c00147
_journal_volume 83
_journal_year 2020
_chemical_absolute_configuration ad
_chemical_formula_moiety 'C21 H30 O5, C H4 O'
_chemical_formula_sum 'C22 H34 O6'
_chemical_formula_weight 394.49
_space_group_crystal_system orthorhombic
_space_group_IT_number 19
_space_group_name_Hall 'P 2ac 2ab'
_space_group_name_H-M_alt 'P 21 21 21'
_atom_sites_solution_hydrogens mixed
_atom_sites_solution_primary dual
_audit_creation_date 2020-04-09
_audit_creation_method
;
Olex2 1.2
(compiled 2018.05.29 svn.r3508 for OlexSys, GUI svn.r5506)
;
_cell_angle_alpha 90
_cell_angle_beta 90
_cell_angle_gamma 90
_cell_formula_units_Z 4
_cell_length_a 9.2746(3)
_cell_length_b 10.2656(3)
_cell_length_c 22.5834(7)
_cell_measurement_reflns_used 9889
_cell_measurement_temperature 170(2)
_cell_measurement_theta_max 72.25
_cell_measurement_theta_min 4.31
_cell_volume 2150.15(12)
_computing_cell_refinement 'SAINT V8.38A (?, 2016)'
_computing_data_reduction 'SAINT V8.38A (?, 2016)'
_computing_molecular_graphics 'Olex2 (Dolomanov et al., 2009)'
_computing_publication_material 'Olex2 (Dolomanov et al., 2009)'
_computing_structure_refinement 'ShelXL (Sheldrick, 2015)'
_computing_structure_solution 'ShelXT (Sheldrick, 2015)'
_diffrn_ambient_temperature 170.0
_diffrn_measured_fraction_theta_full 0.987
_diffrn_measured_fraction_theta_max 0.987
_diffrn_measurement_device_type 'Bruker APEX-II CCD'
_diffrn_measurement_method '\f and \w scans'
_diffrn_radiation_type CuK\a
_diffrn_radiation_wavelength 1.54178
_diffrn_reflns_av_R_equivalents 0.0364
_diffrn_reflns_av_unetI/netI 0.0191
_diffrn_reflns_Laue_measured_fraction_full 0.987
_diffrn_reflns_Laue_measured_fraction_max 0.987
_diffrn_reflns_limit_h_max 11
_diffrn_reflns_limit_h_min -11
_diffrn_reflns_limit_k_max 12
_diffrn_reflns_limit_k_min -12
_diffrn_reflns_limit_l_max 27
_diffrn_reflns_limit_l_min -27
_diffrn_reflns_number 37206
_diffrn_reflns_point_group_measured_fraction_full 0.988
_diffrn_reflns_point_group_measured_fraction_max 0.988
_diffrn_reflns_theta_full 67.679
_diffrn_reflns_theta_max 72.254
_diffrn_reflns_theta_min 4.732
_diffrn_standards_number 0
_exptl_absorpt_coefficient_mu 0.711
_exptl_absorpt_correction_T_max 0.7536
_exptl_absorpt_correction_T_min 0.5800
_exptl_absorpt_correction_type multi-scan
_exptl_absorpt_process_details
;
SADABS-2016/2 (Bruker,2016/2) was used for absorption correction.
wR2(int) was 0.1535 before and 0.0539 after correction.
The Ratio of minimum to maximum transmission is 0.7696.
The \l/2 correction factor is Not present.
;
_exptl_crystal_colour colourless
_exptl_crystal_colour_primary colourless
_exptl_crystal_density_diffrn 1.219
_exptl_crystal_description block
_exptl_crystal_F_000 856
_exptl_crystal_size_max 0.49
_exptl_crystal_size_mid 0.36
_exptl_crystal_size_min 0.32
_refine_diff_density_max 0.244
_refine_diff_density_min -0.192
_refine_diff_density_rms 0.052
_refine_ls_abs_structure_details
;
 Flack x determined using 1791 quotients [(I+)-(I-)]/[(I+)+(I-)]
 (Parsons, Flack and Wagner, Acta Cryst. B69 (2013) 249-259).
;
_refine_ls_abs_structure_Flack 0.01(3)
_refine_ls_extinction_method none
_refine_ls_goodness_of_fit_ref 1.109
_refine_ls_hydrogen_treatment mixed
_refine_ls_matrix_type full
_refine_ls_number_parameters 262
_refine_ls_number_reflns 4205
_refine_ls_number_restraints 1
_refine_ls_restrained_S_all 1.109
_refine_ls_R_factor_all 0.0302
_refine_ls_R_factor_gt 0.0301
_refine_ls_shift/su_max 0.000
_refine_ls_shift/su_mean 0.000
_refine_ls_structure_factor_coef Fsqd
_refine_ls_weighting_details 'w=1/[\s^2^(Fo^2^)+(0.0529P)^2^+0.3346P] where P=(Fo^2^+2Fc^2^)/3'
_refine_ls_weighting_scheme calc
_refine_ls_wR_factor_gt 0.0897
_refine_ls_wR_factor_ref 0.0898
_reflns_Friedel_coverage 0.749
_reflns_Friedel_fraction_full 0.991
_reflns_Friedel_fraction_max 0.990
_reflns_number_gt 4196
_reflns_number_total 4205
_reflns_threshold_expression 'I > 2\s(I)'
_cod_data_source_file np0c00147_si_003.cif
_cod_data_source_block 191119_hm183_17_0m
_cod_depositor_comments 'Adding full bibliography for 1558007--1558008.cif.'
_cod_database_code 1558008
_shelx_shelxl_version_number 2016/6
_shelx_space_group_comment
;
The symmetry employed for this shelxl refinement is uniquely defined
by the following loop, which should always be used as a source of
symmetry information in preference to the above space-group names.
They are only intended as comments.
;
_shelx_estimated_absorpt_t_max 0.804
_shelx_estimated_absorpt_t_min 0.722
_olex2_refinement_description
;
1. Fixed Uiso
 At 1.2 times of:
  All C(H) groups, All C(H,H) groups
 At 1.5 times of:
  All C(H,H,H) groups, All C(H,H,H,H) groups, All O(H) groups
2. Restrained distances
 O6-H6A
 0.84 with sigma of 0.02
3.a Ternary CH refined with riding coordinates:
 C1(H1A), C8(H8), C10(H10), C14(H14), C18(H18)
3.b Secondary CH2 refined with riding coordinates:
 C4(H4A,H4B), C5(H5A,H5B), C9(H9A,H9B), C12(H12A,H12B), C13(H13A,H13B)
3.c Aromatic/amide H refined with riding coordinates:
 C2(H2A), C6(H6)
3.d X=CH2 refined with riding coordinates:
 C17(H17A,H17B)
3.e Idealised Me refined as rotating group:
 C19(H19A,H19B,H19C), C20(H20A,H20B,H20C), C21(H21A,H21B,H21C), C22(H22A,H22B,
 H22C)
3.f Idealised tetrahedral OH refined as rotating group:
 O1(H1), O2(H2)
;
_olex2_submission_special_instructions 'No special instructions were received'

loop_
_space_group_symop_operation_xyz
'x, y, z'
'-x+1/2, -y, z+1/2'
'-x, y+1/2, -z+1/2'
'x+1/2, -y+1/2, -z'

loop_
_atom_site_label
_atom_site_type_symbol
_atom_site_fract_x
_atom_site_fract_y
_atom_site_fract_z
_atom_site_U_iso_or_equiv
_atom_site_adp_type
_atom_site_occupancy
_atom_site_site_symmetry_order
_atom_site_calc_flag
_atom_site_refinement_flags_posn
_atom_site_refinement_flags_adp
_atom_site_refinement_flags_occupancy
_atom_site_disorder_assembly
_atom_site_disorder_group
O1 O 0.76615(18) 0.70512(14) 0.25464(6) 0.0381(3) Uani 1 1 d . . . . .
H1 H 0.769433 0.785950 0.249019 0.057 Uiso 1 1 calc GR . . . .
O2 O 0.50978(19) 0.6198(2) 0.25591(7) 0.0519(4) Uani 1 1 d . . . . .
H2 H 0.590235 0.649285 0.245340 0.078 Uiso 1 1 calc GR . . . .
O3 O 0.38027(14) 0.60666(15) 0.33711(6) 0.0360(3) Uani 1 1 d . . . . .
O4 O 0.50050(17) 0.63903(16) 0.59253(6) 0.0429(4) Uani 1 1 d . . . . .
O5 O 0.71128(15) 0.53469(13) 0.59619(5) 0.0316(3) Uani 1 1 d . . . . .
C1 C 0.70743(17) 0.43171(14) 0.41575(7) 0.0191(3) Uani 1 1 d . . . . .
H1A H 0.621489 0.467875 0.394660 0.023 Uiso 1 1 calc R . . . .
C2 C 0.69118(17) 0.46517(15) 0.48039(7) 0.0203(3) Uani 1 1 d . . . . .
H2A H 0.759499 0.428450 0.506915 0.024 Uiso 1 1 calc R . . . .
C3 C 0.58924(17) 0.54195(15) 0.50392(7) 0.0208(3) Uani 1 1 d . . . . .
C4 C 0.46177(18) 0.59785(17) 0.47065(8) 0.0245(3) Uani 1 1 d . . . . .
H4A H 0.378537 0.602073 0.498031 0.029 Uiso 1 1 calc R . . . .
H4B H 0.435990 0.537022 0.438323 0.029 Uiso 1 1 calc R . . . .
C5 C 0.4851(2) 0.73498(17) 0.44357(8) 0.0292(4) Uani 1 1 d . . . . .
H5A H 0.396605 0.761699 0.422275 0.035 Uiso 1 1 calc R . . . .
H5B H 0.501899 0.798327 0.475892 0.035 Uiso 1 1 calc R . . . .
C6 C 0.6107(2) 0.73873(15) 0.40143(8) 0.0270(4) Uani 1 1 d . . . . .
H6 H 0.695308 0.779634 0.416165 0.032 Uiso 1 1 calc R . . . .
C7 C 0.6202(2) 0.69249(16) 0.34600(8) 0.0260(4) Uani 1 1 d . . . . .
C8 C 0.7683(2) 0.67869(17) 0.31752(7) 0.0287(4) Uani 1 1 d . . . . .
H8 H 0.835932 0.741318 0.336990 0.034 Uiso 1 1 calc R . . . .
C9 C 0.8273(2) 0.54018(18) 0.32561(7) 0.0273(4) Uani 1 1 d . . . . .
H9A H 0.922489 0.533172 0.306063 0.033 Uiso 1 1 calc R . . . .
H9B H 0.761233 0.477259 0.306412 0.033 Uiso 1 1 calc R . . . .
C10 C 0.84281(17) 0.50557(16) 0.39199(7) 0.0220(3) Uani 1 1 d . . . . .
H10 H 0.847105 0.590143 0.413891 0.026 Uiso 1 1 calc R . . . .
C11 C 0.98253(19) 0.43484(17) 0.40533(8) 0.0263(4) Uani 1 1 d . . . . .
C12 C 0.98366(19) 0.29077(19) 0.39297(9) 0.0328(4) Uani 1 1 d . . . . .
H12A H 1.074696 0.252509 0.407853 0.039 Uiso 1 1 calc R . . . .
H12B H 0.979265 0.276046 0.349688 0.039 Uiso 1 1 calc R . . . .
C13 C 0.85582(19) 0.22338(17) 0.42271(9) 0.0282(4) Uani 1 1 d . . . . .
H13A H 0.864327 0.232084 0.466233 0.034 Uiso 1 1 calc R . . . .
H13B H 0.857025 0.129412 0.412866 0.034 Uiso 1 1 calc R . . . .
C14 C 0.71317(18) 0.28339(15) 0.40215(7) 0.0217(3) Uani 1 1 d . . . . .
H14 H 0.711441 0.274960 0.358041 0.026 Uiso 1 1 calc R . . . .
C15 C 0.59355(19) 0.57709(15) 0.56804(7) 0.0235(3) Uani 1 1 d . . . . .
C16 C 0.4935(2) 0.63677(18) 0.31363(8) 0.0303(4) Uani 1 1 d . . . . .
C17 C 1.0959(2) 0.4972(2) 0.42634(10) 0.0378(4) Uani 1 1 d . . . . .
H17A H 1.182552 0.451020 0.434244 0.045 Uiso 1 1 calc R . . . .
H17B H 1.090861 0.588233 0.433554 0.045 Uiso 1 1 calc R . . . .
C18 C 0.57878(19) 0.21157(16) 0.42510(8) 0.0252(3) Uani 1 1 d . . . . .
H18 H 0.569862 0.229105 0.468499 0.030 Uiso 1 1 calc R . . . .
C19 C 0.5870(2) 0.06403(18) 0.41621(11) 0.0375(4) Uani 1 1 d . . . . .
H19A H 0.598325 0.044722 0.373964 0.056 Uiso 1 1 calc GR . . . .
H19B H 0.498254 0.023559 0.430886 0.056 Uiso 1 1 calc GR . . . .
H19C H 0.669795 0.029290 0.438081 0.056 Uiso 1 1 calc GR . . . .
C20 C 0.4418(2) 0.25979(18) 0.39490(10) 0.0343(4) Uani 1 1 d . . . . .
H20A H 0.428069 0.352478 0.403636 0.051 Uiso 1 1 calc GR . . . .
H20B H 0.358885 0.210280 0.409655 0.051 Uiso 1 1 calc GR . . . .
H20C H 0.450319 0.247612 0.352005 0.051 Uiso 1 1 calc GR . . . .
C21 C 0.7233(3) 0.5672(2) 0.65814(8) 0.0406(5) Uani 1 1 d . . . . .
H21A H 0.699902 0.659458 0.663809 0.061 Uiso 1 1 calc GR . . . .
H21B H 0.822037 0.550684 0.671617 0.061 Uiso 1 1 calc GR . . . .
H21C H 0.656042 0.513544 0.681067 0.061 Uiso 1 1 calc GR . . . .
O6 O 0.18963(18) 0.45810(15) 0.26799(6) 0.0395(3) Uani 1 1 d D . . . .
C22 C 0.1612(3) 0.5455(3) 0.22154(10) 0.0480(5) Uani 1 1 d . . . . .
H22A H 0.119864 0.497961 0.187950 0.072 Uiso 1 1 calc GR . . . .
H22B H 0.251159 0.587616 0.209242 0.072 Uiso 1 1 calc GR . . . .
H22C H 0.092698 0.611856 0.235033 0.072 Uiso 1 1 calc GR . . . .
H6A H 0.236(4) 0.502(3) 0.2914(13) 0.072 Uiso 1 1 d DR . . . .

loop_
_atom_site_aniso_label
_atom_site_aniso_U_11
_atom_site_aniso_U_22
_atom_site_aniso_U_33
_atom_site_aniso_U_23
_atom_site_aniso_U_13
_atom_site_aniso_U_12
O1 0.0521(9) 0.0391(7) 0.0230(6) 0.0081(5) -0.0007(6) -0.0108(7)
O2 0.0487(9) 0.0815(12) 0.0254(7) -0.0059(7) -0.0045(6) -0.0208(9)
O3 0.0318(7) 0.0443(8) 0.0319(7) -0.0040(6) -0.0059(5) -0.0027(6)
O4 0.0445(8) 0.0534(8) 0.0307(7) -0.0117(6) 0.0041(6) 0.0179(7)
O5 0.0349(7) 0.0378(7) 0.0219(6) -0.0025(5) -0.0019(5) 0.0053(6)
C1 0.0185(7) 0.0182(7) 0.0207(7) -0.0004(5) 0.0007(6) 0.0004(6)
C2 0.0216(7) 0.0172(7) 0.0221(7) 0.0018(6) -0.0003(6) -0.0011(6)
C3 0.0218(7) 0.0167(6) 0.0239(8) 0.0003(6) 0.0012(6) -0.0024(6)
C4 0.0218(8) 0.0241(7) 0.0277(8) -0.0042(6) -0.0010(6) 0.0032(6)
C5 0.0384(10) 0.0218(8) 0.0273(8) -0.0033(6) -0.0036(7) 0.0098(7)
C6 0.0357(9) 0.0154(7) 0.0298(8) 0.0017(6) -0.0072(7) 0.0011(6)
C7 0.0337(9) 0.0184(7) 0.0260(8) 0.0028(6) -0.0043(7) -0.0009(6)
C8 0.0365(10) 0.0270(8) 0.0225(8) 0.0041(6) -0.0016(7) -0.0090(7)
C9 0.0294(9) 0.0303(8) 0.0223(8) -0.0002(7) 0.0043(7) -0.0040(7)
C10 0.0216(7) 0.0224(7) 0.0222(8) -0.0016(6) 0.0016(6) -0.0019(6)
C11 0.0213(8) 0.0307(9) 0.0271(8) -0.0028(7) 0.0043(6) 0.0005(7)
C12 0.0223(8) 0.0330(9) 0.0432(10) -0.0081(8) 0.0008(8) 0.0056(8)
C13 0.0253(8) 0.0226(8) 0.0367(9) -0.0030(7) -0.0022(7) 0.0045(7)
C14 0.0228(8) 0.0187(7) 0.0236(7) -0.0022(6) 0.0004(6) 0.0017(6)
C15 0.0258(8) 0.0193(7) 0.0254(8) 0.0009(6) 0.0038(6) -0.0025(6)
C16 0.0362(10) 0.0288(8) 0.0258(8) 0.0018(7) -0.0059(7) -0.0004(8)
C17 0.0246(9) 0.0431(10) 0.0456(11) -0.0086(9) 0.0001(8) -0.0013(8)
C18 0.0272(8) 0.0207(7) 0.0277(8) -0.0010(6) 0.0031(7) -0.0020(7)
C19 0.0361(10) 0.0207(8) 0.0556(12) 0.0029(8) 0.0061(9) -0.0017(7)
C20 0.0237(8) 0.0242(8) 0.0549(12) -0.0023(8) -0.0025(8) -0.0040(7)
C21 0.0475(12) 0.0526(12) 0.0215(9) -0.0019(8) -0.0024(8) -0.0021(10)
O6 0.0481(8) 0.0377(7) 0.0327(7) -0.0040(6) -0.0067(6) -0.0037(7)
C22 0.0439(12) 0.0649(14) 0.0352(10) 0.0100(10) -0.0022(9) -0.0063(11)

loop_
_atom_type_symbol
_atom_type_description
_atom_type_scat_dispersion_real
_atom_type_scat_dispersion_imag
_atom_type_scat_source
C C 0.0181 0.0091 'International Tables Vol C Tables 4.2.6.8 and 6.1.1.4'
H H 0.0000 0.0000 'International Tables Vol C Tables 4.2.6.8 and 6.1.1.4'
O O 0.0492 0.0322 'International Tables Vol C Tables 4.2.6.8 and 6.1.1.4'

loop_
_geom_angle_atom_site_label_1
_geom_angle_atom_site_label_2
_geom_angle_atom_site_label_3
_geom_angle
_geom_angle_site_symmetry_1
_geom_angle_site_symmetry_3
_geom_angle_publ_flag
C8 O1 H1 109.5 . . ?
C16 O2 H2 109.5 . . ?
C15 O5 C21 116.68(15) . . ?
C2 C1 H1A 107.3 . . ?
C2 C1 C10 107.61(12) . . ?
C2 C1 C14 114.71(13) . . ?
C10 C1 H1A 107.3 . . ?
C14 C1 H1A 107.3 . . ?
C14 C1 C10 112.34(13) . . ?
C1 C2 H2A 117.0 . . ?
C3 C2 C1 126.05(14) . . ?
C3 C2 H2A 117.0 . . ?
C2 C3 C4 125.23(15) . . ?
C2 C3 C15 120.51(15) . . ?
C15 C3 C4 114.25(14) . . ?
C3 C4 H4A 108.4 . . ?
C3 C4 H4B 108.4 . . ?
C3 C4 C5 115.54(15) . . ?
H4A C4 H4B 107.5 . . ?
C5 C4 H4A 108.4 . . ?
C5 C4 H4B 108.4 . . ?
C4 C5 H5A 109.1 . . ?
C4 C5 H5B 109.1 . . ?
H5A C5 H5B 107.9 . . ?
C6 C5 C4 112.39(14) . . ?
C6 C5 H5A 109.1 . . ?
C6 C5 H5B 109.1 . . ?
C5 C6 H6 115.4 . . ?
C7 C6 C5 129.17(17) . . ?
C7 C6 H6 115.4 . . ?
C6 C7 C8 119.07(16) . . ?
C6 C7 C16 122.64(17) . . ?
C16 C7 C8 117.76(15) . . ?
O1 C8 C7 112.63(15) . . ?
O1 C8 H8 108.7 . . ?
O1 C8 C9 107.21(15) . . ?
C7 C8 H8 108.7 . . ?
C7 C8 C9 110.93(14) . . ?
C9 C8 H8 108.7 . . ?
C8 C9 H9A 109.4 . . ?
C8 C9 H9B 109.4 . . ?
C8 C9 C10 111.19(14) . . ?
H9A C9 H9B 108.0 . . ?
C10 C9 H9A 109.4 . . ?
C10 C9 H9B 109.4 . . ?
C1 C10 H10 106.5 . . ?
C9 C10 C1 111.67(13) . . ?
C9 C10 H10 106.5 . . ?
C11 C10 C1 112.73(13) . . ?
C11 C10 C9 112.48(14) . . ?
C11 C10 H10 106.5 . . ?
C12 C11 C10 116.09(15) . . ?
C17 C11 C10 121.37(16) . . ?
C17 C11 C12 122.54(18) . . ?
C11 C12 H12A 109.4 . . ?
C11 C12 H12B 109.4 . . ?
C11 C12 C13 110.97(15) . . ?
H12A C12 H12B 108.0 . . ?
C13 C12 H12A 109.4 . . ?
C13 C12 H12B 109.4 . . ?
C12 C13 H13A 109.5 . . ?
C12 C13 H13B 109.5 . . ?
C12 C13 C14 110.78(15) . . ?
H13A C13 H13B 108.1 . . ?
C14 C13 H13A 109.5 . . ?
C14 C13 H13B 109.5 . . ?
C1 C14 H14 106.3 . . ?
C13 C14 C1 111.33(13) . . ?
C13 C14 H14 106.3 . . ?
C13 C14 C18 113.89(14) . . ?
C18 C14 C1 112.04(13) . . ?
C18 C14 H14 106.3 . . ?
O4 C15 O5 122.56(16) . . ?
O4 C15 C3 123.57(16) . . ?
O5 C15 C3 113.87(14) . . ?
O2 C16 C7 116.22(17) . . ?
O3 C16 O2 119.61(17) . . ?
O3 C16 C7 124.17(16) . . ?
C11 C17 H17A 120.0 . . ?
C11 C17 H17B 120.0 . . ?
H17A C17 H17B 120.0 . . ?
C14 C18 H18 108.1 . . ?
C19 C18 C14 112.95(15) . . ?
C19 C18 H18 108.1 . . ?
C20 C18 C14 111.65(14) . . ?
C20 C18 H18 108.1 . . ?
C20 C18 C19 107.73(16) . . ?
C18 C19 H19A 109.5 . . ?
C18 C19 H19B 109.5 . . ?
C18 C19 H19C 109.5 . . ?
H19A C19 H19B 109.5 . . ?
H19A C19 H19C 109.5 . . ?
H19B C19 H19C 109.5 . . ?
C18 C20 H20A 109.5 . . ?
C18 C20 H20B 109.5 . . ?
C18 C20 H20C 109.5 . . ?
H20A C20 H20B 109.5 . . ?
H20A C20 H20C 109.5 . . ?
H20B C20 H20C 109.5 . . ?
O5 C21 H21A 109.5 . . ?
O5 C21 H21B 109.5 . . ?
O5 C21 H21C 109.5 . . ?
H21A C21 H21B 109.5 . . ?
H21A C21 H21C 109.5 . . ?
H21B C21 H21C 109.5 . . ?
C22 O6 H6A 104(3) . . ?
O6 C22 H22A 109.5 . . ?
O6 C22 H22B 109.5 . . ?
O6 C22 H22C 109.5 . . ?
H22A C22 H22B 109.5 . . ?
H22A C22 H22C 109.5 . . ?
H22B C22 H22C 109.5 . . ?

loop_
_geom_bond_atom_site_label_1
_geom_bond_atom_site_label_2
_geom_bond_distance
_geom_bond_site_symmetry_2
_geom_bond_publ_flag
O1 H1 0.8400 . ?
O1 C8 1.446(2) . ?
O2 H2 0.8400 . ?
O2 C16 1.324(2) . ?
O3 C16 1.216(2) . ?
O4 C15 1.206(2) . ?
O5 C15 1.336(2) . ?
O5 C21 1.442(2) . ?
C1 H1A 1.0000 . ?
C1 C2 1.507(2) . ?
C1 C10 1.562(2) . ?
C1 C14 1.554(2) . ?
C2 H2A 0.9500 . ?
C2 C3 1.341(2) . ?
C3 C4 1.514(2) . ?
C3 C15 1.493(2) . ?
C4 H4A 0.9900 . ?
C4 H4B 0.9900 . ?
C4 C5 1.550(2) . ?
C5 H5A 0.9900 . ?
C5 H5B 0.9900 . ?
C5 C6 1.505(3) . ?
C6 H6 0.9500 . ?
C6 C7 1.342(3) . ?
C7 C8 1.524(3) . ?
C7 C16 1.497(2) . ?
C8 H8 1.0000 . ?
C8 C9 1.534(3) . ?
C9 H9A 0.9900 . ?
C9 H9B 0.9900 . ?
C9 C10 1.547(2) . ?
C10 H10 1.0000 . ?
C10 C11 1.516(2) . ?
C11 C12 1.505(2) . ?
C11 C17 1.319(3) . ?
C12 H12A 0.9900 . ?
C12 H12B 0.9900 . ?
C12 C13 1.528(3) . ?
C13 H13A 0.9900 . ?
C13 H13B 0.9900 . ?
C13 C14 1.532(2) . ?
C14 H14 1.0000 . ?
C14 C18 1.538(2) . ?
C17 H17A 0.9500 . ?
C17 H17B 0.9500 . ?
C18 H18 1.0000 . ?
C18 C19 1.530(2) . ?
C18 C20 1.525(3) . ?
C19 H19A 0.9800 . ?
C19 H19B 0.9800 . ?
C19 H19C 0.9800 . ?
C20 H20A 0.9800 . ?
C20 H20B 0.9800 . ?
C20 H20C 0.9800 . ?
C21 H21A 0.9800 . ?
C21 H21B 0.9800 . ?
C21 H21C 0.9800 . ?
O6 C22 1.405(3) . ?
O6 H6A 0.81(2) . ?
C22 H22A 0.9800 . ?
C22 H22B 0.9800 . ?
C22 H22C 0.9800 . ?
